data_2003341
loop_
_publ_author_name
'Blake, A. J.'
'Fallis, I. A.'
'Gould, R. O.'
'Harris, S. G.'
'Parsons, S.'
'Ross, S. A.'
'Schr\"oder, M.'

_publ_section_title
;
 1,4,7-Triazatricyclo[5.2.1.0^4,10^]decane at 100 K
;
_journal_issue 4
_journal_name_full 'Acta Crystallographica Section C'
_journal_page_first 738
_journal_page_last 741
_journal_paper_doi 10.1107/S0108270194009546
_journal_volume 51
_journal_year 1995
_chemical_compound_source
;
Reaction of 1,4,7-triazacyclononane with (MeO)~2~CHNMe~2~.  A clear oil
was obtained by vacuum distillation.
;
_chemical_formula_moiety 'C7 H13 N3'
_chemical_formula_structural 'C7 H13 N3'
_chemical_formula_sum 'C7 H13 N3'
_chemical_formula_weight 139.20
_chemical_melting_point 258(3)
_chemical_name_systematic
;
1,4,7-triazatricyclo[5.2.1.0^4.10^]decane
;
_space_group_IT_number 14
_symmetry_cell_setting monoclinic
_symmetry_space_group_name_Hall '-P 2yn'
_symmetry_space_group_name_H-M 'P 1 21/n 1'
_audit_creation_method SHELXL
_cell_angle_alpha 90.00
_cell_angle_beta 97.03(4)
_cell_angle_gamma 90.00
_cell_formula_units_Z 4
_cell_length_a 6.027(3)
_cell_length_b 11.177(3)
_cell_length_c 10.715(4)
_cell_measurement_reflns_used 15
_cell_measurement_temperature 100.0(2)
_cell_measurement_theta_max 16
_cell_measurement_theta_min 13
_cell_volume 716.4(5)
_computing_cell_refinement DIF4
_computing_data_collection 'DIF4 (Stoe & Cie, 1990a)'
_computing_data_reduction 'REDU4 (Stoe & Cie, 1990b)'
_computing_molecular_graphics 'SHELXTL/PC (Shedrick, 1992)'
_computing_publication_material 'CALC (Gould & Taylor, 1985)'
_computing_structure_refinement 'SHELXL93 (Sheldrick, 1993)'
_computing_structure_solution 'SHELXS90 (Sheldrick, 1990)'
_diffrn_ambient_temperature 100.0(2)
_diffrn_measurement_device 'Stoe Stadi-4 four-circle diffractometer'
_diffrn_measurement_method
;
\w-2\q scans with on-line profile analysis (Clegg, 1981)
;
_diffrn_radiation_monochromator graphite
_diffrn_radiation_source 'fine-focus sealed tube'
_diffrn_radiation_type MoK\a
_diffrn_radiation_wavelength 0.71073
_diffrn_reflns_av_R_equivalents 0.0000
_diffrn_reflns_av_sigmaI/netI 0.0337
_diffrn_reflns_limit_h_max 7
_diffrn_reflns_limit_h_min -7
_diffrn_reflns_limit_k_max 13
_diffrn_reflns_limit_k_min 0
_diffrn_reflns_limit_l_max 12
_diffrn_reflns_limit_l_min 0
_diffrn_reflns_number 1262
_diffrn_reflns_theta_max 25.01
_diffrn_reflns_theta_min 2.64
_diffrn_standards_interval_time 60
_diffrn_standards_number 3
_exptl_absorpt_coefficient_mu 0.082
_exptl_absorpt_correction_type none
_exptl_crystal_colour Colourless
_exptl_crystal_density_diffrn 1.291
_exptl_crystal_description Cylinder
_exptl_crystal_F_000 304
_exptl_crystal_size_max 0.30
_exptl_crystal_size_mid 0.30
_exptl_crystal_size_min 0.30
_refine_diff_density_max 0.302
_refine_diff_density_min -0.302
_refine_ls_extinction_coef 0.0168(95)
_refine_ls_extinction_method 'F~c~^*^ = kF~c~[1 + 0.001\xF~c~^2^\l^3^/sin(2\q)'
_refine_ls_goodness_of_fit_all 1.029
_refine_ls_goodness_of_fit_obs 1.044
_refine_ls_hydrogen_treatment refall
_refine_ls_matrix_type full
_refine_ls_number_parameters 144
_refine_ls_number_reflns 1253
_refine_ls_number_restraints 0
_refine_ls_restrained_S_all 1.067
_refine_ls_restrained_S_obs 1.044
_refine_ls_R_factor_all 0.0868
_refine_ls_R_factor_obs 0.0607
_refine_ls_shift/esd_max 0.020
_refine_ls_shift/esd_mean 0.003
_refine_ls_structure_factor_coef Fsqd
_refine_ls_weighting_scheme
;calc w = 1/[\s^2^(F~o~^2^) + (0.1173P)^2^ + 0.5530P] where
P = (F~o~^2^ + 2F~c~^2^)/3
;
_refine_ls_wR_factor_all 0.1920
_refine_ls_wR_factor_obs 0.1578
_reflns_number_observed 927
_reflns_number_total 1262
_reflns_observed_criterion >2sigma(I)
_cod_data_source_file ha1126.cif
_cod_data_source_block n3cdec
_cod_depositor_comments
;
The following automatic conversions were performed:

'_chemical_melting_point' value '256-261K' was changed to '258(3)' -
the average value was taken and precision was
estimated.

'_symmetry_cell_setting' value 'Monoclinic' changed to
'monoclinic' according to
/home/saulius/struct/CIF-dictionaries/cif_core.dic dictionary named
'cif_core.dic' version 2.4.1 from 2010-06-29.

Automatic conversion script
Id: cif_fix_values 1715 2011-07-08 13:25:40Z adriana 
;
_cod_original_cell_volume 716.3(5)
_cod_original_sg_symbol_H-M 'P 21/n'
_cod_database_code 2003341

loop_
_symmetry_equiv_pos_as_xyz
'x, y, z'
'-x+1/2, y+1/2, -z+1/2'
'-x, -y, -z'
'x-1/2, -y-1/2, z-1/2'

loop_
_atom_site_aniso_label
_atom_site_aniso_U_11
_atom_site_aniso_U_12
_atom_site_aniso_U_13
_atom_site_aniso_U_22
_atom_site_aniso_U_23
_atom_site_aniso_U_33
N(1) 0.0293(13) 0.0017(9) 0.0124(9) 0.0187(12) 0.0003(9) 0.0250(12)
C(2) 0.032(2) 0.0000(11) 0.0139(12) 0.0212(15) 0.0005(11) 0.0273(15)
C(3) 0.0251(14) -0.0025(11) 0.0071(11) 0.0178(13) 0.0013(11) 0.0261(14)
N(4) 0.0239(11) -0.0006(9) 0.0077(9) 0.0139(12) 0.0012(8) 0.0275(12)
C(5) 0.0263(15) -0.0005(11) 0.0126(11) 0.0155(13) -0.0014(11) 0.034(2)
C(6) 0.0297(15) -0.0011(11) 0.0107(11) 0.0189(14) -0.0020(10) 0.0226(14)
N(7) 0.0241(12) 0.0002(8) 0.0067(9) 0.0150(11) 0.0008(9) 0.0217(12)
C(8) 0.0260(14) 0.0022(11) 0.0026(11) 0.0193(14) 0.0006(11) 0.0220(14)
C(9) 0.0234(15) 0.0062(11) 0.0095(12) 0.024(2) -0.0011(12) 0.035(2)
C(10) 0.0236(14) -0.0017(10) 0.0047(10) 0.0150(13) -0.0004(10) 0.0217(13)

loop_
_atom_site_label
_atom_site_occupancy
_atom_site_fract_x
_atom_site_fract_y
_atom_site_fract_z
_atom_site_U_iso_or_equiv
_atom_site_thermal_displace_type
_atom_site_calc_flag
_atom_site_type_symbol
N(1) 1 0.0024(4) 0.7501(2) 0.7766(2) 0.0236(6) Uani d N
C(2) 1 -0.0625(5) 0.6394(2) 0.8383(3) 0.0261(7) Uani d C
H2A 1 -0.2322(55) 0.6350(26) 0.8301(29) 0.025(8) Uiso d H
H2B 1 -0.0012(45) 0.6438(24) 0.9254(28) 0.016(7) Uiso d H
C(3) 1 0.0472(4) 0.5392(2) 0.7706(3) 0.0227(7) Uani d C
H3A 1 0.0718(53) 0.4655(31) 0.8260(30) 0.034(8) Uiso d H
H3B 1 -0.0422(46) 0.5227(23) 0.6900(25) 0.014(6) Uiso d H
N(4) 1 0.2631(3) 0.5929(2) 0.7498(2) 0.0214(6) Uani d N
C(5) 1 0.3380(5) 0.5590(2) 0.6289(3) 0.0245(7) Uani d C
H5A 1 0.5047(51) 0.5662(26) 0.6323(27) 0.022(7) Uiso d H
H5B 1 0.3084(51) 0.4760(29) 0.6068(28) 0.026(7) Uiso d H
C(6) 1 0.2195(5) 0.6460(2) 0.5342(3) 0.0231(7) Uani d C
H6A 1 0.3035(61) 0.6535(31) 0.4593(34) 0.044(10) Uiso d H
H6B 1 0.0601(49) 0.6258(24) 0.5021(26) 0.016(6) Uiso d H
N(7) 1 0.2266(4) 0.7592(2) 0.6070(2) 0.0199(6) Uani d N
C(8) 1 0.0254(4) 0.8340(2) 0.5790(3) 0.0224(7) Uani d C
H8A 1 -0.0273(48) 0.8366(24) 0.4947(30) 0.018(7) Uiso d H
H8B 1 0.0598(46) 0.9147(28) 0.6102(27) 0.020(7) Uiso d H
C(9) 1 -0.1406(5) 0.7793(3) 0.6587(3) 0.0272(7) Uani d C
H9A 1 -0.2520(61) 0.8344(32) 0.6793(33) 0.039(9) Uiso d H
H9B 1 -0.2033(46) 0.7051(27) 0.6197(26) 0.017(7) Uiso d H
C(10) 1 0.2240(4) 0.7232(2) 0.7391(2) 0.0199(7) Uani d C
H10 1 0.3376(49) 0.7633(27) 0.7984(26) 0.022(7) Uiso d H

loop_
_atom_type_symbol
_atom_type_description
_atom_type_scat_source
_atom_type_scat_dispersion_real
_atom_type_scat_dispersion_imag
C C 'International Tables Vol C Tables 4.2.6.8 and 6.1.1.4' 0.0033 0.001
N N 'International Tables Vol C Tables 4.2.6.8 and 6.1.1.4' 0.0061 0.003
H H 'International Tables Vol C Tables 4.2.6.8 and 6.1.1.4' 0.0000 0.000

loop_
_geom_angle_atom_site_label_1
_geom_angle_atom_site_label_2
_geom_angle_atom_site_label_3
_geom_angle
_geom_angle_publ_flag
C(10) N(1) C(9) 105.4(2) y
C(10) N(1) C(2) 104.5(2) y
C(9) N(1) C(2) 114.2(2) y
N(1) C(2) C(3) 104.3(2) y
N1 C2 H2A 108.7(17) n
C3 C2 H2A 114.4(17) n
N1 C2 H2B 107.5(16) n
C3 C2 H2B 111.1(16) n
H2A C2 H2B 110.(2) n
N(4) C(3) C(2) 102.4(2) y
N4 C3 H3A 110.5(18) n
C2 C3 H3A 111.0(18) n
N4 C3 H3B 110.1(16) n
C2 C3 H3B 109.5(16) n
H3A C3 H3B 113.(2) n
C(5) N(4) C(3) 113.6(2) y
C(5) N(4) C(10) 104.3(2) y
C(3) N(4) C(10) 106.1(2) y
N(4) C(5) C(6) 104.7(2) y
N4 C5 H5A 111.1(17) n
C6 C5 H5A 111.1(17) n
N4 C5 H5B 113.2(18) n
C6 C5 H5B 113.1(18) n
H5A C5 H5B 104.(3) n
N(7) C(6) C(5) 102.3(2) y
N7 C6 H6A 111.(2) n
C5 C6 H6A 110.(2) n
N7 C6 H6B 109.6(15) n
C5 C6 H6B 115.8(16) n
H6A C6 H6B 107.(3) n
C(10) N(7) C(8) 104.2(2) y
C(10) N(7) C(6) 105.6(2) y
C(8) N(7) C(6) 114.0(2) y
N(7) C(8) C(9) 103.8(2) y
N7 C8 H8A 113.2(18) n
C9 C8 H8A 113.1(18) n
N7 C8 H8B 108.7(16) n
C9 C8 H8B 107.9(17) n
H8A C8 H8B 110.(2) n
N(1) C(9) C(8) 102.4(2) y
N1 C9 H9A 107.(2) n
C8 C9 H9A 114.(2) n
N1 C9 H9B 109.4(16) n
C8 C9 H9B 110.2(16) n
H9A C9 H9B 113.(3) n
N(1) C(10) N(7) 108.9(2) y
N(1) C(10) N(4) 108.7(2) y
N(7) C(10) N(4) 108.9(2) y
N1 C10 H10 108.3(17) n
N7 C10 H10 114.1(16) n
N4 C10 H10 107.8(17) n

loop_
_geom_bond_atom_site_label_1
_geom_bond_atom_site_label_2
_geom_bond_distance
_geom_bond_publ_flag
N(1) C(10) 1.472(3) y
N(1) C(9) 1.476(4) y
N(1) C(2) 1.477(3) y
C(2) C(3) 1.528(4) y
C2 H2A 1.02(3) n
C2 H2B 0.96(3) n
C(3) N(4) 1.474(3) y
C3 H3A 1.02(3) n
C3 H3B 0.98(3) n
N(4) C(5) 1.473(3) y
N(4) C(10) 1.478(3) y
C(5) C(6) 1.519(4) y
C5 H5A 1.00(3) n
C5 H5B 0.97(3) n
C(6) N(7) 1.484(3) y
C6 H6A 1.00(4) n
C6 H6B 1.01(3) n
N(7) C(10) 1.473(3) y
N(7) C(8) 1.473(3) y
C(8) C(9) 1.521(4) y
C8 H8A 0.92(3) n
C8 H8B 0.97(3) n
C9 H9A 0.96(4) n
C9 H9B 0.98(3) n
C10 H10 0.98(3) n

loop_
_geom_torsion_atom_site_label_1
_geom_torsion_atom_site_label_2
_geom_torsion_atom_site_label_3
_geom_torsion_atom_site_label_4
_geom_torsion
_geom_torsion_publ_flag
C(10) N(1) C(2) C(3) -31.4(3) y
C(9) N(1) C(2) C(3) 83.2(3) y
N(1) C(2) C(3) N(4) 37.8(3) y
C(2) C(3) N(4) C(5) -143.2(2) y
C(2) C(3) N(4) C(10) -29.2(3) y
C(3) N(4) C(5) C(6) 84.1(2) y
C(10) N(4) C(5) C(6) -31.0(2) y
N(4) C(5) C(6) N(7) 38.1(2) y
C(5) C(6) N(7) C(10) -30.0(3) y
C(5) C(6) N(7) C(8) -143.8(2) y
C(10) N(7) C(8) C(9) -32.6(3) y
C(6) N(7) C(8) C(9) 82.0(3) y
C(10) N(1) C(9) C(8) -30.8(3) y
C(2) N(1) C(9) C(8) -144.9(2) y
N(7) C(8) C(9) N(1) 39.6(3) y
C(9) N(1) C(10) N(7) 11.3(3) y
C(2) N(1) C(10) N(7) 131.9(2) y
C(9) N(1) C(10) N(4) -107.2(2) y
C(2) N(1) C(10) N(4) 13.4(3) y
C(8) N(7) C(10) N(1) 13.7(3) y
C(6) N(7) C(10) N(1) -106.7(2) y
C(8) N(7) C(10) N(4) 132.2(2) y
C(6) N(7) C(10) N(4) 11.7(3) y
C(5) N(4) C(10) N(1) 130.8(2) y
C(3) N(4) C(10) N(1) 10.6(3) y
C(5) N(4) C(10) N(7) 12.3(3) y
C(3) N(4) C(10) N(7) -107.9(2) y

loop_
_cod_related_entry_id
_cod_related_entry_database
_cod_related_entry_code
1 ChemSpider 9161505
